data_7242080
loop_
_publ_author_name
'Li, Linwei'
'Huang, Jianan'
'Lyu, Hui'
'Guan, Fuqin'
'Li, Pirui'
'Tian, Mei'
'Xu, Shu'
'Zhao, Xingzeng'
'Liu, Fei'
'Paetz, Christian'
'Feng, Xu'
'Chen, Yu'

_publ_section_title
;
 Two lathyrane diterpenoid stereoisomers containing an unusual
 trans-gem-dimethylcyclopropane from the seeds of Euphorbia lathyris
;
_journal_issue 5
_journal_name_full 'RSC Advances'
_journal_page_first 3183
_journal_page_last 3189
_journal_paper_doi 10.1039/D0RA10724G
_journal_volume 11
_journal_year 2021
_chemical_absolute_configuration ad
_chemical_formula_sum 'C38 H42 O9'
_chemical_formula_weight 642.71
_space_group_crystal_system triclinic
_space_group_IT_number 1
_space_group_name_Hall 'P 1'
_space_group_name_H-M_alt 'P 1'
_atom_sites_solution_hydrogens geom
_audit_creation_method SHELXL-2018/3
_audit_update_record
;
2020-06-16 deposited with the CCDC.	2021-01-07 downloaded from the CCDC.
;
_cell_angle_alpha 104.278(2)
_cell_angle_beta 90.570(2)
_cell_angle_gamma 91.630(2)
_cell_formula_units_Z 1
_cell_length_a 9.1400(4)
_cell_length_b 9.3542(4)
_cell_length_c 10.6916(5)
_cell_measurement_reflns_used 4866
_cell_measurement_temperature 296(2)
_cell_measurement_theta_max 68.18
_cell_measurement_theta_min 4.27
_cell_volume 885.37(7)
_computing_structure_refinement 'SHELXL-2018/3 (Sheldrick, 2018)'
_computing_structure_solution 'SHELXT 2014/5 (Sheldrick, 2014)'
_diffrn_ambient_temperature 296(2)
_diffrn_measured_fraction_theta_full 0.965
_diffrn_measured_fraction_theta_max 0.963
_diffrn_measurement_device_type 'Bruker APEX-II CCD'
_diffrn_measurement_method '\f and \w scans'
_diffrn_radiation_type CuK\a
_diffrn_radiation_wavelength 1.54178
_diffrn_reflns_av_R_equivalents 0.0194
_diffrn_reflns_av_unetI/netI 0.0249
_diffrn_reflns_Laue_measured_fraction_full 0.965
_diffrn_reflns_Laue_measured_fraction_max 0.963
_diffrn_reflns_limit_h_max 11
_diffrn_reflns_limit_h_min -10
_diffrn_reflns_limit_k_max 11
_diffrn_reflns_limit_k_min -10
_diffrn_reflns_limit_l_max 12
_diffrn_reflns_limit_l_min -12
_diffrn_reflns_number 6810
_diffrn_reflns_point_group_measured_fraction_full 0.691
_diffrn_reflns_point_group_measured_fraction_max 0.689
_diffrn_reflns_theta_full 67.679
_diffrn_reflns_theta_max 68.185
_diffrn_reflns_theta_min 4.267
_exptl_absorpt_coefficient_mu 0.698
_exptl_crystal_density_diffrn 1.205
_exptl_crystal_description block
_exptl_crystal_F_000 342
_exptl_crystal_size_max 0.120
_exptl_crystal_size_mid 0.110
_exptl_crystal_size_min 0.080
_refine_diff_density_max 0.119
_refine_diff_density_min -0.135
_refine_diff_density_rms 0.031
_refine_ls_abs_structure_details
;
 Flack x determined using 1243 quotients [(I+)-(I-)]/[(I+)+(I-)]
 (Parsons, Flack and Wagner, Acta Cryst. B69 (2013) 249-259).
;
_refine_ls_abs_structure_Flack 0.00(8)
_refine_ls_extinction_method none
_refine_ls_goodness_of_fit_ref 1.039
_refine_ls_hydrogen_treatment constr
_refine_ls_matrix_type full
_refine_ls_number_parameters 412
_refine_ls_number_reflns 4435
_refine_ls_number_restraints 3
_refine_ls_restrained_S_all 1.039
_refine_ls_R_factor_all 0.0343
_refine_ls_R_factor_gt 0.0336
_refine_ls_shift/su_max 0.007
_refine_ls_shift/su_mean 0.000
_refine_ls_structure_factor_coef Fsqd
_refine_ls_weighting_details 'w=1/[\s^2^(Fo^2^)+(0.0687P)^2^+0.0313P] where P=(Fo^2^+2Fc^2^)/3'
_refine_ls_weighting_scheme calc
_refine_ls_wR_factor_gt 0.0954
_refine_ls_wR_factor_ref 0.0963
_reflns_Friedel_coverage 0.430
_reflns_Friedel_fraction_full 0.418
_reflns_Friedel_fraction_max 0.414
_reflns_number_gt 4322
_reflns_number_total 4435
_reflns_threshold_expression 'I > 2\s(I)'
_cod_data_source_file d0ra10724g2.cif
_cod_data_source_block cu_20191217LI_ZHUWUSUO_ELL5_0m_a
_cod_database_code 7242080
_shelx_shelxl_version_number 2018/3
_shelx_space_group_comment
;
The symmetry employed for this shelxl refinement is uniquely defined
by the following loop, which should always be used as a source of
symmetry information in preference to the above space-group names.
They are only intended as comments.
;
_shelx_estimated_absorpt_t_min 0.921
_shelx_estimated_absorpt_t_max 0.946

loop_
_space_group_symop_operation_xyz
'x, y, z'

loop_
_atom_site_label
_atom_site_type_symbol
_atom_site_fract_x
_atom_site_fract_y
_atom_site_fract_z
_atom_site_U_iso_or_equiv
_atom_site_adp_type
_atom_site_occupancy
_atom_site_site_symmetry_order
_atom_site_calc_flag
_atom_site_refinement_flags_posn
_atom_site_refinement_flags_adp
_atom_site_refinement_flags_occupancy
_atom_site_disorder_assembly
_atom_site_disorder_group
C1 C 0.1068(3) 0.5241(3) 0.8267(2) 0.0584(5) Uani 1 1 d . . . . .
H1 H 0.100074 0.558265 0.752274 0.070 Uiso 1 1 calc R U . . .
C2 C -0.0196(3) 0.4903(3) 0.8854(3) 0.0674(6) Uani 1 1 d . . . . .
H2 H -0.111033 0.501319 0.850662 0.081 Uiso 1 1 calc R U . . .
C3 C -0.0082(4) 0.4399(3) 0.9964(3) 0.0748(7) Uani 1 1 d . . . . .
H3 H -0.092575 0.417008 1.036372 0.090 Uiso 1 1 calc R U . . .
C4 C 0.1265(4) 0.4236(4) 1.0480(3) 0.0787(8) Uani 1 1 d . . . . .
H4 H 0.132661 0.390145 1.122782 0.094 Uiso 1 1 calc R U . . .
C5 C 0.2529(4) 0.4564(3) 0.9900(3) 0.0697(6) Uani 1 1 d . . . . .
H5 H 0.343923 0.444658 1.025178 0.084 Uiso 1 1 calc R U . . .
C6 C 0.2432(3) 0.5072(3) 0.8782(2) 0.0565(5) Uani 1 1 d . . . . .
C7 C 0.3816(3) 0.5427(3) 0.8189(2) 0.0612(5) Uani 1 1 d . . . . .
C8 C 0.4850(3) 0.6518(3) 0.6581(2) 0.0570(5) Uani 1 1 d . . . . .
H8 H 0.570445 0.599243 0.677040 0.068 Uiso 1 1 calc R U . . .
C9 C 0.5094(3) 0.8161(3) 0.7175(3) 0.0759(8) Uani 1 1 d . . . . .
H9A H 0.422619 0.866420 0.701049 0.091 Uiso 1 1 calc R U . . .
H9B H 0.520023 0.831452 0.810232 0.091 Uiso 1 1 calc R U . . .
C10 C 0.6407(3) 0.8870(3) 0.6691(3) 0.0698(7) Uani 1 1 d . . . . .
H10 H 0.621393 0.914672 0.587999 0.084 Uiso 1 1 calc R U . . .
C11 C 0.7969(3) 0.8384(3) 0.6818(3) 0.0705(7) Uani 1 1 d . . . . .
H11 H 0.807833 0.766053 0.733532 0.085 Uiso 1 1 calc R U . . .
C12 C 0.7504(4) 0.9886(4) 0.7562(3) 0.0766(8) Uani 1 1 d . . . . .
C13 C 0.7407(5) 1.0154(6) 0.9008(3) 0.1109(15) Uani 1 1 d . . . . .
H13A H 0.833358 1.053419 0.939982 0.166 Uiso 1 1 calc R U . . .
H13B H 0.715949 0.924260 0.922698 0.166 Uiso 1 1 calc R U . . .
H13C H 0.666611 1.085580 0.931720 0.166 Uiso 1 1 calc R U . . .
C14 C 0.8004(5) 1.1248(4) 0.7148(4) 0.1003(12) Uani 1 1 d . . . . .
H14A H 0.734000 1.202709 0.746356 0.151 Uiso 1 1 calc R U . . .
H14B H 0.802307 1.103168 0.622249 0.151 Uiso 1 1 calc R U . . .
H14C H 0.896854 1.155234 0.749378 0.151 Uiso 1 1 calc R U . . .
C15 C 0.8971(3) 0.8205(3) 0.5705(3) 0.0694(7) Uani 1 1 d . . . . .
H15 H 0.945785 0.905484 0.560504 0.083 Uiso 1 1 calc R U . . .
C16 C 0.9241(2) 0.6967(3) 0.4846(2) 0.0592(5) Uani 1 1 d . . . . .
C17 C 1.0225(3) 0.6907(3) 0.3706(3) 0.0735(7) Uani 1 1 d . . . . .
H17A H 0.965518 0.661602 0.292059 0.110 Uiso 1 1 calc R U . . .
H17B H 1.097044 0.620365 0.370215 0.110 Uiso 1 1 calc R U . . .
H17C H 1.067401 0.786406 0.377337 0.110 Uiso 1 1 calc R U . . .
C18 C 0.8538(2) 0.5549(3) 0.4977(2) 0.0541(5) Uani 1 1 d . . . . .
C19 C 0.7497(2) 0.4659(2) 0.38958(19) 0.0455(4) Uani 1 1 d . . . . .
C20 C 0.6343(2) 0.5415(2) 0.2090(2) 0.0520(5) Uani 1 1 d . . . . .
C21 C 0.6285(4) 0.6738(3) 0.1550(3) 0.0732(7) Uani 1 1 d . . . . .
H21A H 0.569813 0.650612 0.077181 0.110 Uiso 1 1 calc R U . . .
H21B H 0.725800 0.702654 0.136074 0.110 Uiso 1 1 calc R U . . .
H21C H 0.586068 0.753466 0.216894 0.110 Uiso 1 1 calc R U . . .
C22 C 0.8352(2) 0.3371(3) 0.3051(2) 0.0544(5) Uani 1 1 d . . . . .
H22A H 0.802493 0.316185 0.215704 0.065 Uiso 1 1 calc R U . . .
H22B H 0.939526 0.360556 0.309732 0.065 Uiso 1 1 calc R U . . .
C23 C 0.8010(3) 0.2065(3) 0.3625(2) 0.0577(5) Uani 1 1 d . . . . .
H23 H 0.857324 0.222136 0.443435 0.069 Uiso 1 1 calc R U . . .
C24 C 0.8420(4) 0.0579(3) 0.2773(4) 0.0804(8) Uani 1 1 d . . . . .
H24A H 0.785976 0.037904 0.198132 0.121 Uiso 1 1 calc R U . . .
H24B H 0.821364 -0.018049 0.321423 0.121 Uiso 1 1 calc R U . . .
H24C H 0.944428 0.059978 0.258687 0.121 Uiso 1 1 calc R U . . .
C25 C 0.6396(2) 0.2227(2) 0.3968(2) 0.0534(5) Uani 1 1 d . . . . .
H25 H 0.614162 0.168476 0.461543 0.064 Uiso 1 1 calc R U . . .
C26 C 0.6251(2) 0.3886(2) 0.45173(19) 0.0456(4) Uani 1 1 d . . . . .
H26 H 0.652061 0.407074 0.543391 0.055 Uiso 1 1 calc R U . . .
C27 C 0.4699(2) 0.4439(2) 0.44851(19) 0.0462(4) Uani 1 1 d . . . . .
H27 H 0.434806 0.425059 0.358850 0.055 Uiso 1 1 calc R U . . .
C28 C 0.4492(2) 0.6037(2) 0.5159(2) 0.0492(4) Uani 1 1 d . . . . .
C29 C 0.2502(3) 0.3081(3) 0.4729(3) 0.0619(6) Uani 1 1 d . . . . .
C30 C 0.1831(4) 0.2099(4) 0.5498(4) 0.0879(10) Uani 1 1 d . . . . .
H30A H 0.090440 0.247376 0.581962 0.132 Uiso 1 1 calc R U . . .
H30B H 0.247031 0.207454 0.621008 0.132 Uiso 1 1 calc R U . . .
H30C H 0.168831 0.111904 0.495742 0.132 Uiso 1 1 calc R U . . .
C31 C 0.4536(3) 0.0595(2) 0.2787(3) 0.0636(6) Uani 1 1 d . . . . .
C32 C 0.3596(3) 0.0240(3) 0.1616(3) 0.066 Uani 1 1 d . . . . .
C33 C 0.2562(4) -0.0930(4) 0.1494(4) 0.094 Uani 1 1 d . . . . .
H33 H 0.250234 -0.144280 0.213471 0.113 Uiso 1 1 calc R U . . .
C34 C 0.1656(4) -0.1314(5) 0.0452(5) 0.110 Uani 1 1 d . . . . .
H34 H 0.097318 -0.208897 0.037033 0.132 Uiso 1 1 calc R U . . .
C35 C 0.1757(5) -0.0534(5) -0.0499(5) 0.1188(18) Uani 1 1 d . . . . .
H35 H 0.113635 -0.080201 -0.121869 0.143 Uiso 1 1 calc R U . . .
C36 C 0.2772(5) 0.0648(5) -0.0398(4) 0.1065(13) Uani 1 1 d . . . . .
H36 H 0.282970 0.116193 -0.103822 0.128 Uiso 1 1 calc R U . . .
C37 C 0.3689(4) 0.1025(3) 0.0688(3) 0.0797(8) Uani 1 1 d . . . . .
H37 H 0.436506 0.180909 0.078627 0.096 Uiso 1 1 calc R U . . .
O1 O 0.5023(3) 0.5185(5) 0.8535(3) 0.1119(10) Uani 1 1 d . . . . .
O2 O 0.35683(18) 0.60614(19) 0.72188(16) 0.0594(4) Uani 1 1 d . . . . .
O3 O 0.8788(2) 0.5063(2) 0.59058(19) 0.0723(5) Uani 1 1 d . . . . .
O4 O 0.70713(15) 0.57501(15) 0.32276(14) 0.0482(3) Uani 1 1 d . . . . .
O5 O 0.5808(2) 0.4222(2) 0.15987(18) 0.0712(5) Uani 1 1 d . . . . .
C38 C 0.3989(3) 0.6942(3) 0.4490(3) 0.0629(5) Uani 1 1 d . . . . .
H38A H 0.384154 0.792577 0.489791 0.076 Uiso 1 1 calc R U . . .
H38B H 0.378318 0.659446 0.361176 0.076 Uiso 1 1 calc R U . . .
O7 O 0.38769(17) 0.34985(18) 0.51506(16) 0.0548(3) Uani 1 1 d . . . . .
O8 O 0.1932(2) 0.3431(3) 0.3848(3) 0.0937(7) Uani 1 1 d . . . . .
O9 O 0.54889(18) 0.17239(16) 0.28212(16) 0.0558(3) Uani 1 1 d . . . . .
O10 O 0.4456(4) -0.0052(3) 0.3633(3) 0.0999(8) Uani 1 1 d . . . . .

loop_
_atom_site_aniso_label
_atom_site_aniso_U_11
_atom_site_aniso_U_22
_atom_site_aniso_U_33
_atom_site_aniso_U_23
_atom_site_aniso_U_13
_atom_site_aniso_U_12
C1 0.0586(13) 0.0717(12) 0.0450(9) 0.0161(9) -0.0010(9) -0.0137(10)
C2 0.0598(14) 0.0811(15) 0.0600(13) 0.0167(11) 0.0042(11) -0.0139(11)
C3 0.0764(18) 0.0850(17) 0.0645(14) 0.0222(12) 0.0186(13) -0.0128(13)
C4 0.095(2) 0.0906(18) 0.0598(13) 0.0356(13) 0.0158(14) 0.0042(15)
C5 0.0751(17) 0.0827(16) 0.0558(13) 0.0253(11) 0.0012(11) 0.0036(13)
C6 0.0591(13) 0.0648(11) 0.0444(10) 0.0128(8) 0.0012(9) -0.0094(9)
C7 0.0535(13) 0.0818(14) 0.0487(10) 0.0181(10) -0.0042(9) -0.0084(10)
C8 0.0426(11) 0.0687(12) 0.0594(12) 0.0161(9) 0.0074(9) -0.0100(9)
C9 0.0700(17) 0.0760(15) 0.0749(15) 0.0072(12) 0.0166(13) -0.0187(13)
C10 0.0682(16) 0.0752(14) 0.0611(13) 0.0109(11) 0.0020(11) -0.0262(12)
C11 0.0735(17) 0.0793(15) 0.0575(12) 0.0175(11) 0.0060(12) -0.0218(12)
C12 0.0718(17) 0.0877(18) 0.0610(14) 0.0041(12) -0.0018(12) -0.0272(14)
C13 0.097(3) 0.153(4) 0.0631(18) -0.007(2) 0.0052(17) -0.028(3)
C14 0.095(3) 0.0808(18) 0.114(3) 0.0059(18) 0.007(2) -0.0348(17)
C15 0.0621(15) 0.0822(16) 0.0627(13) 0.0188(12) 0.0022(11) -0.0290(12)
C16 0.0380(11) 0.0800(14) 0.0601(12) 0.0208(10) -0.0046(9) -0.0187(9)
C17 0.0515(14) 0.0911(17) 0.0780(16) 0.0228(13) 0.0122(12) -0.0188(12)
C18 0.0335(9) 0.0753(13) 0.0560(11) 0.0225(10) -0.0065(8) -0.0078(8)
C19 0.0320(9) 0.0590(10) 0.0500(9) 0.0230(8) -0.0048(7) -0.0043(7)
C20 0.0473(11) 0.0626(11) 0.0512(10) 0.0249(9) -0.0064(8) -0.0083(9)
C21 0.0883(19) 0.0723(15) 0.0682(14) 0.0371(12) -0.0156(13) -0.0085(13)
C22 0.0397(10) 0.0678(12) 0.0596(11) 0.0230(9) 0.0023(8) 0.0012(8)
C23 0.0461(12) 0.0658(12) 0.0666(13) 0.0263(10) -0.0045(9) 0.0053(9)
C24 0.0724(18) 0.0740(16) 0.097(2) 0.0234(14) 0.0027(15) 0.0153(13)
C25 0.0458(11) 0.0597(11) 0.0615(11) 0.0288(9) -0.0065(8) -0.0038(8)
C26 0.0346(9) 0.0596(10) 0.0474(9) 0.0234(8) -0.0049(7) -0.0058(7)
C27 0.0346(9) 0.0606(10) 0.0485(9) 0.0244(8) -0.0044(7) -0.0068(7)
C28 0.0320(9) 0.0607(10) 0.0592(11) 0.0238(8) 0.0031(8) -0.0052(7)
C29 0.0378(11) 0.0635(12) 0.0820(15) 0.0146(11) 0.0030(11) -0.0097(9)
C30 0.0597(17) 0.0849(18) 0.118(3) 0.0255(17) 0.0162(16) -0.0282(13)
C31 0.0571(13) 0.0432(10) 0.0891(16) 0.0143(10) 0.0053(11) -0.0060(8)
C32 0.050 0.048 0.090 0.000 0.003 -0.001
C33 0.070 0.068 0.126 -0.008 0.009 -0.017
C34 0.072 0.089 0.138 -0.026 -0.005 -0.021
C35 0.076(2) 0.107(3) 0.134(3) -0.043(3) -0.035(2) 0.0020(19)
C36 0.105(3) 0.097(2) 0.100(2) -0.0086(19) -0.040(2) 0.010(2)
C37 0.0710(18) 0.0626(13) 0.094(2) -0.0013(13) -0.0196(15) -0.0002(12)
O1 0.0569(13) 0.210(3) 0.0893(15) 0.0780(19) -0.0083(11) -0.0032(15)
O2 0.0461(8) 0.0756(9) 0.0613(8) 0.0268(7) 0.0057(7) -0.0057(7)
O3 0.0613(10) 0.0944(12) 0.0693(10) 0.0390(9) -0.0279(8) -0.0172(9)
O4 0.0424(7) 0.0570(7) 0.0490(7) 0.0213(5) -0.0050(5) -0.0060(5)
O5 0.0828(13) 0.0689(10) 0.0656(10) 0.0271(8) -0.0291(9) -0.0198(9)
C38 0.0496(12) 0.0657(12) 0.0801(15) 0.0307(11) 0.0013(10) 0.0008(9)
O7 0.0392(8) 0.0648(8) 0.0652(8) 0.0270(7) -0.0024(6) -0.0132(6)
O8 0.0453(10) 0.1292(19) 0.1148(17) 0.0495(15) -0.0234(11) -0.0201(11)
O9 0.0495(8) 0.0535(7) 0.0674(9) 0.0220(6) -0.0083(7) -0.0097(6)
O10 0.125(2) 0.0726(12) 0.1112(17) 0.0443(12) -0.0109(15) -0.0392(12)

loop_
_atom_type_symbol
_atom_type_description
_atom_type_scat_dispersion_real
_atom_type_scat_dispersion_imag
_atom_type_scat_source
C C 0.0181 0.0091 'International Tables Vol C Tables 4.2.6.8 and 6.1.1.4'
H H 0.0000 0.0000 'International Tables Vol C Tables 4.2.6.8 and 6.1.1.4'
N N 0.0311 0.0180 'International Tables Vol C Tables 4.2.6.8 and 6.1.1.4'
O O 0.0492 0.0322 'International Tables Vol C Tables 4.2.6.8 and 6.1.1.4'

loop_
_geom_angle_atom_site_label_1
_geom_angle_atom_site_label_2
_geom_angle_atom_site_label_3
_geom_angle
_geom_angle_site_symmetry_1
_geom_angle_site_symmetry_3
_geom_angle_publ_flag
C2 C1 C6 120.4(2) . . ?
C2 C1 H1 119.8 . . ?
C6 C1 H1 119.8 . . ?
C3 C2 C1 119.3(3) . . ?
C3 C2 H2 120.4 . . ?
C1 C2 H2 120.4 . . ?
C4 C3 C2 120.5(2) . . ?
C4 C3 H3 119.8 . . ?
C2 C3 H3 119.8 . . ?
C3 C4 C5 120.7(3) . . ?
C3 C4 H4 119.7 . . ?
C5 C4 H4 119.7 . . ?
C4 C5 C6 119.5(3) . . ?
C4 C5 H5 120.3 . . ?
C6 C5 H5 120.3 . . ?
C1 C6 C5 119.7(2) . . ?
C1 C6 C7 122.2(2) . . ?
C5 C6 C7 118.1(2) . . ?
O1 C7 O2 123.5(2) . . ?
O1 C7 C6 124.7(2) . . ?
O2 C7 C6 111.9(2) . . ?
O2 C8 C28 105.22(18) . . ?
O2 C8 C9 106.08(18) . . ?
C28 C8 C9 117.6(2) . . ?
O2 C8 H8 109.2 . . ?
C28 C8 H8 109.2 . . ?
C9 C8 H8 109.2 . . ?
C10 C9 C8 115.5(2) . . ?
C10 C9 H9A 108.4 . . ?
C8 C9 H9A 108.4 . . ?
C10 C9 H9B 108.4 . . ?
C8 C9 H9B 108.4 . . ?
H9A C9 H9B 107.5 . . ?
C12 C10 C9 123.8(2) . . ?
C12 C10 C11 59.7(2) . . ?
C9 C10 C11 123.0(3) . . ?
C12 C10 H10 113.4 . . ?
C9 C10 H10 113.4 . . ?
C11 C10 H10 113.4 . . ?
C15 C11 C12 121.6(2) . . ?
C15 C11 C10 119.8(3) . . ?
C12 C11 C10 59.5(2) . . ?
C15 C11 H11 114.9 . . ?
C12 C11 H11 114.9 . . ?
C10 C11 H11 114.9 . . ?
C10 C12 C13 120.4(3) . . ?
C10 C12 C14 116.7(3) . . ?
C13 C12 C14 112.5(3) . . ?
C10 C12 C11 60.8(2) . . ?
C13 C12 C11 117.4(4) . . ?
C14 C12 C11 120.0(3) . . ?
C12 C13 H13A 109.5 . . ?
C12 C13 H13B 109.5 . . ?
H13A C13 H13B 109.5 . . ?
C12 C13 H13C 109.5 . . ?
H13A C13 H13C 109.5 . . ?
H13B C13 H13C 109.5 . . ?
C12 C14 H14A 109.5 . . ?
C12 C14 H14B 109.5 . . ?
H14A C14 H14B 109.5 . . ?
C12 C14 H14C 109.5 . . ?
H14A C14 H14C 109.5 . . ?
H14B C14 H14C 109.5 . . ?
C16 C15 C11 126.9(2) . . ?
C16 C15 H15 116.6 . . ?
C11 C15 H15 116.6 . . ?
C15 C16 C18 119.4(2) . . ?
C15 C16 C17 123.0(2) . . ?
C18 C16 C17 117.6(2) . . ?
C16 C17 H17A 109.5 . . ?
C16 C17 H17B 109.5 . . ?
H17A C17 H17B 109.5 . . ?
C16 C17 H17C 109.5 . . ?
H17A C17 H17C 109.5 . . ?
H17B C17 H17C 109.5 . . ?
O3 C18 C16 121.4(2) . . ?
O3 C18 C19 118.9(2) . . ?
C16 C18 C19 119.68(19) . . ?
O4 C19 C18 102.90(16) . . ?
O4 C19 C22 113.93(16) . . ?
C18 C19 C22 108.45(17) . . ?
O4 C19 C26 117.47(15) . . ?
C18 C19 C26 109.08(15) . . ?
C22 C19 C26 104.75(16) . . ?
O5 C20 O4 124.17(19) . . ?
O5 C20 C21 125.6(2) . . ?
O4 C20 C21 110.3(2) . . ?
C20 C21 H21A 109.5 . . ?
C20 C21 H21B 109.5 . . ?
H21A C21 H21B 109.5 . . ?
C20 C21 H21C 109.5 . . ?
H21A C21 H21C 109.5 . . ?
H21B C21 H21C 109.5 . . ?
C23 C22 C19 104.53(17) . . ?
C23 C22 H22A 110.8 . . ?
C19 C22 H22A 110.8 . . ?
C23 C22 H22B 110.8 . . ?
C19 C22 H22B 110.8 . . ?
H22A C22 H22B 108.9 . . ?
C24 C23 C22 114.4(2) . . ?
C24 C23 C25 115.8(2) . . ?
C22 C23 C25 103.68(17) . . ?
C24 C23 H23 107.5 . . ?
C22 C23 H23 107.5 . . ?
C25 C23 H23 107.5 . . ?
C23 C24 H24A 109.5 . . ?
C23 C24 H24B 109.5 . . ?
H24A C24 H24B 109.5 . . ?
C23 C24 H24C 109.5 . . ?
H24A C24 H24C 109.5 . . ?
H24B C24 H24C 109.5 . . ?
O9 C25 C23 110.12(19) . . ?
O9 C25 C26 110.30(16) . . ?
C23 C25 C26 103.87(17) . . ?
O9 C25 H25 110.8 . . ?
C23 C25 H25 110.8 . . ?
C26 C25 H25 110.8 . . ?
C27 C26 C25 114.91(16) . . ?
C27 C26 C19 117.95(15) . . ?
C25 C26 C19 106.35(16) . . ?
C27 C26 H26 105.5 . . ?
C25 C26 H26 105.5 . . ?
C19 C26 H26 105.5 . . ?
O7 C27 C28 109.44(16) . . ?
O7 C27 C26 102.27(15) . . ?
C28 C27 C26 116.03(17) . . ?
O7 C27 H27 109.6 . . ?
C28 C27 H27 109.6 . . ?
C26 C27 H27 109.6 . . ?
C38 C28 C8 123.1(2) . . ?
C38 C28 C27 119.2(2) . . ?
C8 C28 C27 117.69(18) . . ?
O8 C29 O7 123.7(2) . . ?
O8 C29 C30 125.8(3) . . ?
O7 C29 C30 110.5(3) . . ?
C29 C30 H30A 109.5 . . ?
C29 C30 H30B 109.5 . . ?
H30A C30 H30B 109.5 . . ?
C29 C30 H30C 109.5 . . ?
H30A C30 H30C 109.5 . . ?
H30B C30 H30C 109.5 . . ?
O10 C31 O9 123.3(3) . . ?
O10 C31 C32 123.8(2) . . ?
O9 C31 C32 112.9(2) . . ?
C37 C32 C33 120.7(3) . . ?
C37 C32 C31 122.3(2) . . ?
C33 C32 C31 117.0(3) . . ?
C34 C33 C32 120.5(5) . . ?
C34 C33 H33 119.8 . . ?
C32 C33 H33 119.8 . . ?
C33 C34 C35 119.1(4) . . ?
C33 C34 H34 120.4 . . ?
C35 C34 H34 120.4 . . ?
C34 C35 C36 121.7(4) . . ?
C34 C35 H35 119.2 . . ?
C36 C35 H35 119.2 . . ?
C37 C36 C35 118.1(5) . . ?
C37 C36 H36 121.0 . . ?
C35 C36 H36 121.0 . . ?
C32 C37 C36 120.0(3) . . ?
C32 C37 H37 120.0 . . ?
C36 C37 H37 120.0 . . ?
C7 O2 C8 117.25(19) . . ?
C20 O4 C19 123.35(16) . . ?
C28 C38 H38A 120.0 . . ?
C28 C38 H38B 120.0 . . ?
H38A C38 H38B 120.0 . . ?
C29 O7 C27 117.46(19) . . ?
C31 O9 C25 117.44(19) . . ?

loop_
_geom_bond_atom_site_label_1
_geom_bond_atom_site_label_2
_geom_bond_distance
_geom_bond_site_symmetry_2
_geom_bond_publ_flag
C1 C2 1.385(3) . ?
C1 C6 1.387(4) . ?
C1 H1 0.9300 . ?
C2 C3 1.385(4) . ?
C2 H2 0.9300 . ?
C3 C4 1.372(5) . ?
C3 H3 0.9300 . ?
C4 C5 1.379(5) . ?
C4 H4 0.9300 . ?
C5 C6 1.393(3) . ?
C5 H5 0.9300 . ?
C6 C7 1.487(3) . ?
C7 O1 1.205(4) . ?
C7 O2 1.336(3) . ?
C8 O2 1.467(2) . ?
C8 C28 1.505(3) . ?
C8 C9 1.519(4) . ?
C8 H8 0.9800 . ?
C9 C10 1.511(3) . ?
C9 H9A 0.9700 . ?
C9 H9B 0.9700 . ?
C10 C12 1.506(4) . ?
C10 C11 1.526(5) . ?
C10 H10 0.9800 . ?
C11 C15 1.488(4) . ?
C11 C12 1.509(4) . ?
C11 H11 0.9800 . ?
C12 C13 1.508(4) . ?
C12 C14 1.509(5) . ?
C13 H13A 0.9600 . ?
C13 H13B 0.9600 . ?
C13 H13C 0.9600 . ?
C14 H14A 0.9600 . ?
C14 H14B 0.9600 . ?
C14 H14C 0.9600 . ?
C15 C16 1.320(4) . ?
C15 H15 0.9300 . ?
C16 C18 1.496(3) . ?
C16 C17 1.512(3) . ?
C17 H17A 0.9600 . ?
C17 H17B 0.9600 . ?
C17 H17C 0.9600 . ?
C18 O3 1.212(3) . ?
C18 C19 1.547(3) . ?
C19 O4 1.442(2) . ?
C19 C22 1.552(3) . ?
C19 C26 1.571(2) . ?
C20 O5 1.197(3) . ?
C20 O4 1.344(3) . ?
C20 C21 1.492(3) . ?
C21 H21A 0.9600 . ?
C21 H21B 0.9600 . ?
C21 H21C 0.9600 . ?
C22 C23 1.522(3) . ?
C22 H22A 0.9700 . ?
C22 H22B 0.9700 . ?
C23 C24 1.521(4) . ?
C23 C25 1.527(3) . ?
C23 H23 0.9800 . ?
C24 H24A 0.9600 . ?
C24 H24B 0.9600 . ?
C24 H24C 0.9600 . ?
C25 O9 1.444(3) . ?
C25 C26 1.527(3) . ?
C25 H25 0.9800 . ?
C26 C27 1.526(3) . ?
C26 H26 0.9800 . ?
C27 O7 1.459(2) . ?
C27 C28 1.509(3) . ?
C27 H27 0.9800 . ?
C28 C38 1.325(3) . ?
C29 O8 1.191(4) . ?
C29 O7 1.344(3) . ?
C29 C30 1.499(4) . ?
C30 H30A 0.9600 . ?
C30 H30B 0.9600 . ?
C30 H30C 0.9600 . ?
C31 O10 1.208(4) . ?
C31 O9 1.343(3) . ?
C31 C32 1.474(4) . ?
C32 C37 1.373(5) . ?
C32 C33 1.406(4) . ?
C33 C34 1.351(7) . ?
C33 H33 0.9300 . ?
C34 C35 1.391(8) . ?
C34 H34 0.9300 . ?
C35 C36 1.406(7) . ?
C35 H35 0.9300 . ?
C36 C37 1.392(5) . ?
C36 H36 0.9300 . ?
C37 H37 0.9300 . ?
C38 H38A 0.9300 . ?
C38 H38B 0.9300 . ?
